data_1540596
loop_
_publ_author_name
'Skrzy\'nska, Anna'
'Przydacz, Artur'
'Albrecht, \/Lukasz'

_publ_section_title
;
 Organocatalytic Nonclassical Trienamine Activation in the Remote
 Alkylation of Furan Derivatives.
;
_journal_issue 22
_journal_name_full 'Organic letters'
_journal_page_first 5682
_journal_page_last 5685
_journal_paper_doi 10.1021/acs.orglett.5b02979
_journal_volume 17
_journal_year 2015
_chemical_absolute_configuration ad
_chemical_formula_moiety 'C20 H16 Br N O4'
_chemical_formula_sum 'C20 H16 Br N O4'
_chemical_formula_weight 414.25
_chemical_name_systematic (6R,7S)-5-(3-Nitro-1-(3-bromophenyl)2-phenylpropyl)-2-furfural
_space_group_crystal_system orthorhombic
_space_group_IT_number 19
_space_group_name_Hall 'P 2ac 2ab'
_space_group_name_H-M_alt 'P 21 21 21'
_symmetry_space_group_name_Hall 'P 2ac 2ab'
_symmetry_space_group_name_H-M 'P 21 21 21'
_atom_sites_solution_hydrogens geom
_audit_creation_method SHELXL-2014/7
_cell_angle_alpha 90
_cell_angle_beta 90
_cell_angle_gamma 90
_cell_formula_units_Z 4
_cell_length_a 8.1709(2)
_cell_length_b 8.6771(2)
_cell_length_c 25.4706(6)
_cell_measurement_temperature 100(2)
_cell_volume 1805.86(7)
_computing_cell_refinement 'APEX2 (Bruker, 2014)'
_computing_data_collection 'APEX2 (Bruker, 2014)'
_computing_data_reduction 'APEX2 (Bruker, 2014)'
_computing_structure_refinement 'SHELXL-2014/7 (Sheldrick, 2014)'
_computing_structure_solution 'SHELXL-2014/7 (Sheldrick, 2014)'
_diffrn_ambient_temperature 100(2)
_diffrn_measured_fraction_theta_full 1.000
_diffrn_measured_fraction_theta_max 1.000
_diffrn_measurement_device_type 'Bruker Smart APEX2'
_diffrn_radiation_type CuK\a
_diffrn_radiation_wavelength 1.54178
_diffrn_reflns_av_R_equivalents 0.0192
_diffrn_reflns_av_unetI/netI 0.0151
_diffrn_reflns_laue_measured_fraction_full 1.000
_diffrn_reflns_laue_measured_fraction_max 1.000
_diffrn_reflns_limit_h_max 9
_diffrn_reflns_limit_h_min -9
_diffrn_reflns_limit_k_max 10
_diffrn_reflns_limit_k_min -10
_diffrn_reflns_limit_l_max 31
_diffrn_reflns_limit_l_min -31
_diffrn_reflns_number 14649
_diffrn_reflns_point_group_measured_fraction_full 0.999
_diffrn_reflns_point_group_measured_fraction_max 0.998
_diffrn_reflns_theta_full 67.679
_diffrn_reflns_theta_max 69.952
_diffrn_reflns_theta_min 3.470
_diffrn_source 'microfocus sealed X-ray tube'
_exptl_absorpt_coefficient_mu 3.322
_exptl_absorpt_correction_T_max 0.7533
_exptl_absorpt_correction_T_min 0.6826
_exptl_absorpt_correction_type multi-scan
_exptl_absorpt_process_details 'SADABS 2014/4'
_exptl_crystal_colour colourless
_exptl_crystal_density_diffrn 1.524
_exptl_crystal_description prism
_exptl_crystal_F_000 840
_exptl_crystal_size_max 0.015
_exptl_crystal_size_mid 0.010
_exptl_crystal_size_min 0.005
_refine_diff_density_max 0.341
_refine_diff_density_min -0.278
_refine_diff_density_rms 0.045
_refine_ls_abs_structure_details
;
 Flack x determined using 1401 quotients [(I+)-(I-)]/[(I+)+(I-)]
 (Parsons, Flack and Wagner, Acta Cryst. B69 (2013) 249-259).
;
_refine_ls_abs_structure_Flack -0.014(5)
_refine_ls_extinction_method none
_refine_ls_goodness_of_fit_ref 1.051
_refine_ls_hydrogen_treatment constr
_refine_ls_matrix_type full
_refine_ls_number_parameters 235
_refine_ls_number_reflns 3429
_refine_ls_number_restraints 0
_refine_ls_restrained_S_all 1.051
_refine_ls_R_factor_all 0.0206
_refine_ls_R_factor_gt 0.0201
_refine_ls_shift/su_max 0.002
_refine_ls_shift/su_mean 0.000
_refine_ls_structure_factor_coef Fsqd
_refine_ls_weighting_details 'w=1/[\s^2^(Fo^2^)+(0.0323P)^2^+0.5950P] where P=(Fo^2^+2Fc^2^)/3'
_refine_ls_weighting_scheme calc
_refine_ls_wR_factor_gt 0.0532
_refine_ls_wR_factor_ref 0.0536
_reflns_Friedel_coverage 0.719
_reflns_friedel_fraction_full 0.998
_reflns_friedel_fraction_max 0.996
_reflns_number_gt 3368
_reflns_number_total 3429
_reflns_threshold_expression 'I > 2\s(I)'
_cod_data_source_file ol5b02979_si_002.cif
_cod_data_source_block I
_cod_database_code 1540596
_shelx_shelxl_version_number 2014/7

loop_
_space_group_symop_operation_xyz
'x, y, z'
'-x+1/2, -y, z+1/2'
'-x, y+1/2, -z+1/2'
'x+1/2, -y+1/2, -z'

loop_
_atom_site_label
_atom_site_type_symbol
_atom_site_fract_x
_atom_site_fract_y
_atom_site_fract_z
_atom_site_U_iso_or_equiv
_atom_site_adp_type
_atom_site_occupancy
_atom_site_site_symmetry_order
_atom_site_calc_flag
_atom_site_refinement_flags_posn
_atom_site_refinement_flags_adp
Br01 Br 0.28755(3) 0.37776(3) 0.54030(2) 0.03116(9) Uani 1 1 d . .
O1 O 0.7683(2) 0.58302(17) 0.43644(6) 0.0178(3) Uani 1 1 d . .
O2 O 0.8542(2) 0.7229(2) 0.53272(7) 0.0295(4) Uani 1 1 d . .
O3 O 0.3050(3) 0.7663(3) 0.24650(8) 0.0420(5) Uani 1 1 d . .
O4 O 0.2562(3) 0.8233(3) 0.32673(9) 0.0514(7) Uani 1 1 d . .
N1 N 0.3101(2) 0.7382(2) 0.29328(8) 0.0227(4) Uani 1 1 d . .
C1 C 0.3871(3) 0.5912(3) 0.31058(9) 0.0195(5) Uani 1 1 d . .
H1A H 0.4221 0.5308 0.2796 0.023 Uiso 1 1 calc R U
H1B H 0.3069 0.5291 0.3306 0.023 Uiso 1 1 calc R U
C2 C 0.5358(3) 0.6276(3) 0.34528(8) 0.0172(4) Uani 1 1 d . .
H2 H 0.4970 0.6823 0.3775 0.021 Uiso 1 1 calc R U
C3 C 0.6179(3) 0.4730(3) 0.36203(9) 0.0185(5) Uani 1 1 d . .
H3 H 0.6457 0.4159 0.3291 0.022 Uiso 1 1 calc R U
C4 C 0.7753(3) 0.5061(3) 0.38964(8) 0.0188(4) Uani 1 1 d . .
C5 C 0.9333(3) 0.4815(4) 0.37600(10) 0.0286(6) Uani 1 1 d . .
H5 H 0.9712 0.4302 0.3454 0.034 Uiso 1 1 calc R U
C6 C 1.0316(3) 0.5470(4) 0.41606(11) 0.0319(6) Uani 1 1 d . .
H6 H 1.1478 0.5484 0.4174 0.038 Uiso 1 1 calc R U
C7 C 0.9277(3) 0.6070(3) 0.45205(9) 0.0217(5) Uani 1 1 d . .
C8 C 0.9579(3) 0.6817(3) 0.50182(10) 0.0256(5) Uani 1 1 d . .
H8 H 1.0689 0.7001 0.5111 0.031 Uiso 1 1 calc R U
C9 C 0.5030(3) 0.3713(3) 0.39338(9) 0.0176(4) Uani 1 1 d . .
C10 C 0.4524(3) 0.4139(3) 0.44353(9) 0.0166(4) Uani 1 1 d . .
H10 H 0.4874 0.5089 0.4582 0.020 Uiso 1 1 calc R U
C11 C 0.3506(3) 0.3169(3) 0.47185(9) 0.0191(5) Uani 1 1 d . .
C12 C 0.2945(3) 0.1788(3) 0.45139(10) 0.0247(5) Uani 1 1 d . .
H12 H 0.2240 0.1141 0.4712 0.030 Uiso 1 1 calc R U
C13 C 0.3438(3) 0.1374(3) 0.40128(11) 0.0286(5) Uani 1 1 d . .
H13 H 0.3061 0.0434 0.3865 0.034 Uiso 1 1 calc R U
C14 C 0.4476(3) 0.2317(3) 0.37241(10) 0.0242(5) Uani 1 1 d . .
H14 H 0.4813 0.2012 0.3383 0.029 Uiso 1 1 calc R U
C15 C 0.6589(3) 0.7301(3) 0.31715(9) 0.0179(4) Uani 1 1 d . .
C16 C 0.7122(3) 0.8651(3) 0.34077(9) 0.0256(5) Uani 1 1 d . .
H16 H 0.6654 0.8969 0.3732 0.031 Uiso 1 1 calc R U
C17 C 0.8334(4) 0.9544(3) 0.31749(11) 0.0322(6) Uani 1 1 d . .
H17 H 0.8690 1.0467 0.3340 0.039 Uiso 1 1 calc R U
C18 C 0.9023(3) 0.9091(3) 0.27027(11) 0.0274(6) Uani 1 1 d . .
H18 H 0.9864 0.9693 0.2547 0.033 Uiso 1 1 calc R U
C19 C 0.8483(3) 0.7760(3) 0.24593(10) 0.0241(5) Uani 1 1 d . .
H19 H 0.8944 0.7453 0.2133 0.029 Uiso 1 1 calc R U
C20 C 0.7264(3) 0.6870(3) 0.26914(9) 0.0217(5) Uani 1 1 d . .
H20 H 0.6890 0.5962 0.2521 0.026 Uiso 1 1 calc R U

loop_
_atom_site_aniso_label
_atom_site_aniso_U_11
_atom_site_aniso_U_22
_atom_site_aniso_U_33
_atom_site_aniso_U_23
_atom_site_aniso_U_13
_atom_site_aniso_U_12
Br01 0.03473(15) 0.03420(14) 0.02455(13) 0.00242(11) 0.01356(11) -0.00208(12)
O1 0.0140(7) 0.0211(7) 0.0182(7) -0.0002(6) -0.0005(6) -0.0004(6)
O2 0.0303(9) 0.0293(9) 0.0289(10) -0.0058(8) -0.0021(8) -0.0016(7)
O3 0.0520(13) 0.0439(12) 0.0299(10) 0.0204(9) 0.0056(10) 0.0112(11)
O4 0.0568(15) 0.0529(13) 0.0444(12) -0.0214(10) -0.0203(11) 0.0329(12)
N1 0.0183(10) 0.0231(10) 0.0267(11) 0.0004(8) -0.0039(8) -0.0009(8)
C1 0.0197(11) 0.0186(12) 0.0202(11) 0.0045(8) -0.0024(9) -0.0022(8)
C2 0.0177(10) 0.0174(10) 0.0165(10) 0.0001(9) -0.0002(8) -0.0006(9)
C3 0.0209(11) 0.0200(11) 0.0147(11) -0.0001(9) 0.0010(9) 0.0011(9)
C4 0.0196(10) 0.0207(10) 0.0161(10) 0.0037(8) 0.0026(9) 0.0009(10)
C5 0.0249(13) 0.0421(16) 0.0189(11) 0.0014(11) 0.0038(11) 0.0107(11)
C6 0.0159(11) 0.0520(17) 0.0276(13) 0.0049(12) 0.0007(10) 0.0045(11)
C7 0.0144(10) 0.0268(12) 0.0239(11) 0.0055(10) -0.0021(9) -0.0024(9)
C8 0.0231(12) 0.0256(12) 0.0282(13) 0.0044(10) -0.0058(11) -0.0055(10)
C9 0.0185(10) 0.0163(10) 0.0180(10) 0.0026(9) -0.0024(8) 0.0004(9)
C10 0.0167(10) 0.0153(10) 0.0179(10) 0.0014(8) 0.0000(8) 0.0007(8)
C11 0.0172(10) 0.0211(10) 0.0188(11) 0.0018(9) 0.0020(9) 0.0029(9)
C12 0.0223(11) 0.0209(10) 0.0309(13) 0.0061(9) -0.0010(11) -0.0043(9)
C13 0.0337(13) 0.0202(11) 0.0318(13) -0.0006(11) -0.0047(11) -0.0077(11)
C14 0.0298(12) 0.0232(12) 0.0196(11) -0.0031(9) -0.0028(10) -0.0013(10)
C15 0.0153(10) 0.0185(11) 0.0200(11) 0.0036(9) -0.0012(9) 0.0010(8)
C16 0.0302(12) 0.0251(11) 0.0216(11) -0.0009(9) -0.0008(10) -0.0057(12)
C17 0.0369(15) 0.0280(13) 0.0316(14) -0.0002(11) -0.0007(11) -0.0150(11)
C18 0.0211(12) 0.0297(14) 0.0314(14) 0.0103(11) 0.0008(10) -0.0075(10)
C19 0.0235(11) 0.0248(12) 0.0241(12) 0.0060(10) 0.0049(10) 0.0045(10)
C20 0.0226(11) 0.0192(10) 0.0234(11) 0.0014(9) 0.0001(10) 0.0016(9)

loop_
_atom_type_symbol
_atom_type_description
_atom_type_scat_dispersion_real
_atom_type_scat_dispersion_imag
_atom_type_scat_source
C C 0.0181 0.0091 'International Tables Vol C Tables 4.2.6.8 and 6.1.1.4'
H H 0.0000 0.0000 'International Tables Vol C Tables 4.2.6.8 and 6.1.1.4'
N N 0.0311 0.0180 'International Tables Vol C Tables 4.2.6.8 and 6.1.1.4'
O O 0.0492 0.0322 'International Tables Vol C Tables 4.2.6.8 and 6.1.1.4'
Br Br -0.6763 1.2805 'International Tables Vol C Tables 4.2.6.8 and 6.1.1.4'

loop_
_geom_angle_atom_site_label_1
_geom_angle_atom_site_label_2
_geom_angle_atom_site_label_3
_geom_angle
C4 O1 C7 106.60(19)
O4 N1 O3 123.7(2)
O4 N1 C1 117.9(2)
O3 N1 C1 118.4(2)
N1 C1 C2 109.18(19)
N1 C1 H1A 109.8
C2 C1 H1A 109.8
N1 C1 H1B 109.8
C2 C1 H1B 109.8
H1A C1 H1B 108.3
C15 C2 C1 111.86(18)
C15 C2 C3 110.32(18)
C1 C2 C3 108.70(19)
C15 C2 H2 108.6
C1 C2 H2 108.6
C3 C2 H2 108.6
C4 C3 C9 113.42(18)
C4 C3 C2 109.46(19)
C9 C3 C2 112.27(19)
C4 C3 H3 107.1
C9 C3 H3 107.1
C2 C3 H3 107.1
C5 C4 O1 109.9(2)
C5 C4 C3 132.1(2)
O1 C4 C3 117.9(2)
C4 C5 C6 107.0(2)
C4 C5 H5 126.5
C6 C5 H5 126.5
C7 C6 C5 106.6(2)
C7 C6 H6 126.7
C5 C6 H6 126.7
C6 C7 O1 109.8(2)
C6 C7 C8 131.3(2)
O1 C7 C8 118.9(2)
O2 C8 C7 125.7(2)
O2 C8 H8 117.2
C7 C8 H8 117.2
C10 C9 C14 118.9(2)
C10 C9 C3 120.8(2)
C14 C9 C3 120.2(2)
C11 C10 C9 119.6(2)
C11 C10 H10 120.2
C9 C10 H10 120.2
C12 C11 C10 121.9(2)
C12 C11 Br01 119.88(18)
C10 C11 Br01 118.23(18)
C11 C12 C13 118.4(2)
C11 C12 H12 120.8
C13 C12 H12 120.8
C12 C13 C14 120.8(2)
C12 C13 H13 119.6
C14 C13 H13 119.6
C13 C14 C9 120.3(2)
C13 C14 H14 119.8
C9 C14 H14 119.8
C16 C15 C20 118.9(2)
C16 C15 C2 119.8(2)
C20 C15 C2 121.3(2)
C15 C16 C17 120.6(2)
C15 C16 H16 119.7
C17 C16 H16 119.7
C18 C17 C16 120.1(2)
C18 C17 H17 119.9
C16 C17 H17 119.9
C19 C18 C17 119.8(2)
C19 C18 H18 120.1
C17 C18 H18 120.1
C18 C19 C20 120.1(2)
C18 C19 H19 120.0
C20 C19 H19 120.0
C19 C20 C15 120.5(2)
C19 C20 H20 119.8
C15 C20 H20 119.8

loop_
_geom_bond_atom_site_label_1
_geom_bond_atom_site_label_2
_geom_bond_distance
Br01 C11 1.893(2)
O1 C4 1.367(3)
O1 C7 1.378(3)
O2 C8 1.211(3)
O3 N1 1.217(3)
O4 N1 1.210(3)
N1 C1 1.489(3)
C1 C2 1.536(3)
C1 H1A 0.9900
C1 H1B 0.9900
C2 C15 1.521(3)
C2 C3 1.560(3)
C2 H2 1.0000
C3 C4 1.494(3)
C3 C9 1.516(3)
C3 H3 1.0000
C4 C5 1.354(4)
C5 C6 1.417(4)
C5 H5 0.9500
C6 C7 1.354(4)
C6 H6 0.9500
C7 C8 1.445(4)
C8 H8 0.9500
C9 C10 1.393(3)
C9 C14 1.399(3)
C10 C11 1.386(3)
C10 H10 0.9500
C11 C12 1.384(3)
C12 C13 1.386(4)
C12 H12 0.9500
C13 C14 1.389(4)
C13 H13 0.9500
C14 H14 0.9500
C15 C16 1.387(3)
C15 C20 1.392(3)
C16 C17 1.390(4)
C16 H16 0.9500
C17 C18 1.385(4)
C17 H17 0.9500
C18 C19 1.383(4)
C18 H18 0.9500
C19 C20 1.392(4)
C19 H19 0.9500
C20 H20 0.9500
